data_2214934
loop_
_publ_author_name
'Butcher, Ray J.'
'Jasinski, Jerry P.'
'Mayekar, Anil N.'
'Yathirajan, H. S.'
'Narayana, B.'

_publ_section_title 2-{5-Chloro-2-[(4-methoxybenzyl)amino]phenyl}-4-cyclopropyl-1,1,1-trifluorobut-3-yn-2-ol
_journal_coeditor_code AT2356
_journal_issue 9
_journal_name_full 'Acta Crystallographica Section E'
_journal_page_first o3703
_journal_page_last o3704
_journal_paper_doi 10.1107/S160053680703749X
_journal_volume 63
_journal_year 2007
_chemical_formula_iupac 'C21 H19 Cl F3 N O2'
_chemical_formula_moiety 'C21 H19 Cl F3 N O2'
_chemical_formula_sum 'C21 H19 Cl F3 N O2'
_chemical_formula_weight 409.82
_chemical_name_systematic
;
2-{5-Chloro-2-[(4-methoxybenzyl)amino]phenyl}-4-cyclopropyl-
1,1,1-trifluorobut-3-yn-2-ol
;
_space_group_IT_number 19
_symmetry_cell_setting orthorhombic
_symmetry_space_group_name_Hall 'P 2ac 2ab'
_symmetry_space_group_name_H-M 'P 21 21 21'
_atom_sites_solution_hydrogens geom
_atom_sites_solution_primary direct
_atom_sites_solution_secondary difmap
_cell_angle_alpha 90.00
_cell_angle_beta 90.00
_cell_angle_gamma 90.00
_cell_formula_units_Z 4
_cell_length_a 8.6400(19)
_cell_length_b 9.7671(9)
_cell_length_c 22.240(5)
_cell_measurement_reflns_used 4798
_cell_measurement_temperature 203
_cell_measurement_theta_max 32.5709
_cell_measurement_theta_min 4.5519
_cell_volume 1876.8(6)
_computing_cell_refinement CrysAlisPro
_computing_data_collection 'CrysAlisPro (Oxford Diffraction, 2007)'
_computing_data_reduction CrysAlisPro
_computing_molecular_graphics 'SHELXTL (Bruker, 2000)'
_computing_publication_material SHELXTL
_computing_structure_refinement 'SHELXL97 (Sheldrick, 1997)'
_computing_structure_solution 'SHELXS97 (Sheldrick, 1997)'
_diffrn_ambient_temperature 203
_diffrn_detector_area_resol_mean 10.5081
_diffrn_measured_fraction_theta_full 0.984
_diffrn_measured_fraction_theta_max 0.935
_diffrn_measurement_device_type 'Oxford Diffraction Gemini R'
_diffrn_measurement_method '\f and \w'
_diffrn_radiation_monochromator graphite
_diffrn_radiation_source 'fine-focus sealed tube'
_diffrn_radiation_type MoK\a
_diffrn_radiation_wavelength 0.71073
_diffrn_reflns_av_R_equivalents 0.0504
_diffrn_reflns_av_sigmaI/netI 0.1664
_diffrn_reflns_limit_h_max 12
_diffrn_reflns_limit_h_min -12
_diffrn_reflns_limit_k_max 14
_diffrn_reflns_limit_k_min -13
_diffrn_reflns_limit_l_max 32
_diffrn_reflns_limit_l_min -32
_diffrn_reflns_number 18057
_diffrn_reflns_theta_full 25.00
_diffrn_reflns_theta_max 32.71
_diffrn_reflns_theta_min 4.81
_diffrn_standards_decay_% 0
_diffrn_standards_interval_count 50
_diffrn_standards_number 2
_exptl_absorpt_coefficient_mu 0.249
_exptl_absorpt_correction_T_max 1.00000
_exptl_absorpt_correction_T_min 0.90626
_exptl_absorpt_correction_type multi-scan
_exptl_absorpt_process_details '(CrysAlis RED; Oxford Diffraction, 2007)'
_exptl_crystal_colour colourless
_exptl_crystal_density_diffrn 1.450
_exptl_crystal_density_method 'not measured'
_exptl_crystal_description plate
_exptl_crystal_F_000 848
_exptl_crystal_size_max 0.43
_exptl_crystal_size_mid 0.37
_exptl_crystal_size_min 0.14
_refine_diff_density_max 0.211
_refine_diff_density_min -0.222
_refine_ls_abs_structure_details 'Flack (1983), with 3628 Friedel pairs'
_refine_ls_abs_structure_Flack 0.02(4)
_refine_ls_extinction_method none
_refine_ls_goodness_of_fit_ref 0.758
_refine_ls_hydrogen_treatment constr
_refine_ls_matrix_type full
_refine_ls_number_parameters 254
_refine_ls_number_reflns 6220
_refine_ls_number_restraints 0
_refine_ls_restrained_S_all 0.758
_refine_ls_R_factor_all 0.0988
_refine_ls_R_factor_gt 0.0320
_refine_ls_shift/su_max 0.016
_refine_ls_shift/su_mean 0.002
_refine_ls_structure_factor_coef Fsqd
_refine_ls_weighting_details 'calc w = 1/[\s^2^(Fo^2^)+(0.0312P)^2^] where P=(Fo^2^+2Fc^2^)/3'
_refine_ls_weighting_scheme calc
_refine_ls_wR_factor_gt 0.0589
_refine_ls_wR_factor_ref 0.0685
_reflns_number_gt 2640
_reflns_number_total 6220
_reflns_threshold_expression I>2\s(I)
_cod_data_source_file at2356.cif
_cod_data_source_block I
_cod_database_code 2214934
_cod_database_fobs_code 2214934

loop_
_symmetry_equiv_pos_as_xyz
'x, y, z'
'-x+1/2, -y, z+1/2'
'-x, y+1/2, -z+1/2'
'x+1/2, -y+1/2, -z'

loop_
_atom_site_type_symbol
_atom_site_label
_atom_site_fract_x
_atom_site_fract_y
_atom_site_fract_z
_atom_site_U_iso_or_equiv
_atom_site_adp_type
_atom_site_calc_flag
_atom_site_refinement_flags
_atom_site_occupancy
_atom_site_disorder_assembly
_atom_site_disorder_group
Cl Cl 0.82991(6) 0.66081(4) 0.14333(2) 0.05311(14) Uani d . 1 . .
F F1 0.90703(12) 0.15349(10) 0.23407(4) 0.0495(3) Uani d . 1 . .
F F2 0.85448(12) 0.01133(9) 0.16359(4) 0.0507(3) Uani d . 1 . .
F F3 1.06136(12) -0.01341(9) 0.21520(4) 0.0485(3) Uani d . 1 . .
O O1 0.89852(13) -0.45246(10) -0.11680(5) 0.0395(3) Uani d . 1 . .
O O2 1.12304(12) 0.08094(11) 0.10175(4) 0.0355(3) Uani d . 1 . .
H H2B 1.2016 0.0439 0.1158 0.053 Uiso calc R 1 . .
N N 0.86626(16) 0.10757(13) 0.03665(5) 0.0332(3) Uani d . 1 . .
H H0A 0.9088 0.0411 0.0568 0.040 Uiso calc R 1 . .
C C1 0.94820(17) 0.26983(14) 0.11402(6) 0.0260(3) Uani d . 1 . .
C C2 0.93451(18) 0.40036(16) 0.13820(7) 0.0306(4) Uani d . 1 . .
H H2A 0.9913 0.4230 0.1729 0.037 Uiso calc R 1 . .
C C3 0.8395(2) 0.49753(14) 0.11254(7) 0.0339(4) Uani d . 1 . .
C C4 0.7563(2) 0.46620(17) 0.06224(8) 0.0398(4) Uani d . 1 . .
H H4A 0.6919 0.5325 0.0446 0.048 Uiso calc R 1 . .
C C5 0.76666(19) 0.33727(17) 0.03738(7) 0.0360(4) Uani d . 1 . .
H H5A 0.7083 0.3168 0.0029 0.043 Uiso calc R 1 . .
C C6 0.86196(18) 0.23591(15) 0.06223(6) 0.0282(4) Uani d . 1 . .
C C7 0.8037(2) 0.07891(15) -0.02165(7) 0.0364(4) Uani d . 1 . .
H H7A 0.8517 0.1405 -0.0510 0.044 Uiso calc R 1 . .
H H7B 0.6924 0.0981 -0.0212 0.044 Uiso calc R 1 . .
C C8 0.82856(19) -0.06668(15) -0.04160(7) 0.0306(4) Uani d . 1 . .
C C9 0.7601(2) -0.10854(17) -0.09471(8) 0.0424(4) Uani d . 1 . .
H H9A 0.6951 -0.0473 -0.1153 0.051 Uiso calc R 1 . .
C C10 0.7839(2) -0.23590(17) -0.11818(8) 0.0434(4) Uani d . 1 . .
H H10A 0.7357 -0.2614 -0.1544 0.052 Uiso calc R 1 . .
C C11 0.87869(18) -0.32664(16) -0.08862(7) 0.0311(4) Uani d . 1 . .
C C12 0.9456(2) -0.29100(16) -0.03566(8) 0.0392(4) Uani d . 1 . .
H H12A 1.0091 -0.3535 -0.0150 0.047 Uiso calc R 1 . .
C C13 0.9191(2) -0.16095(17) -0.01221(7) 0.0390(4) Uani d . 1 . .
H H13A 0.9643 -0.1370 0.0248 0.047 Uiso calc R 1 . .
C C14 1.0172(2) -0.54038(17) -0.09373(9) 0.0514(5) Uani d . 1 . .
H H14A 1.0199 -0.6244 -0.1170 0.077 Uiso calc R 1 . .
H H14B 0.9956 -0.5617 -0.0520 0.077 Uiso calc R 1 . .
H H14C 1.1166 -0.4946 -0.0966 0.077 Uiso calc R 1 . .
C C15 1.05879(17) 0.16978(15) 0.14503(6) 0.0274(3) Uani d . 1 . .
C C16 0.9694(2) 0.07957(17) 0.18995(8) 0.0345(4) Uani d . 1 . .
C C17 1.18271(19) 0.23895(15) 0.17881(7) 0.0311(4) Uani d . 1 A .
C C18 1.28762(19) 0.28546(15) 0.20665(7) 0.0342(4) Uani d . 1 . .
C C19 1.4148(2) 0.34007(18) 0.24111(8) 0.0411(4) Uani d . 1 A 1
H H19A 1.4228 0.3049 0.2827 0.049 Uiso calc R 1 A 1
C C20 1.4705(3) 0.4811(2) 0.23272(10) 0.0676(7) Uani d . 1 A 1
H H20A 1.4182 0.5378 0.2026 0.081 Uiso calc R 1 A 1
H H20B 1.5066 0.5308 0.2683 0.081 Uiso calc R 1 A 1
C C21 1.5639(3) 0.3671(2) 0.21144(10) 0.0727(7) Uani d . 1 A 1
H H21A 1.6586 0.3453 0.2337 0.087 Uiso calc R 1 A 1
H H21B 1.5703 0.3523 0.1679 0.087 Uiso calc R 1 A 1

loop_
_atom_site_aniso_label
_atom_site_aniso_U_11
_atom_site_aniso_U_22
_atom_site_aniso_U_33
_atom_site_aniso_U_12
_atom_site_aniso_U_13
_atom_site_aniso_U_23
Cl 0.0663(3) 0.0375(2) 0.0555(3) 0.0118(2) -0.0040(3) -0.0080(2)
F1 0.0513(6) 0.0649(6) 0.0323(5) 0.0004(6) 0.0132(5) 0.0022(5)
F2 0.0472(6) 0.0591(6) 0.0459(6) -0.0258(5) -0.0090(5) 0.0130(5)
F3 0.0560(6) 0.0459(5) 0.0435(6) 0.0030(5) -0.0096(5) 0.0180(5)
O1 0.0334(7) 0.0377(6) 0.0475(7) 0.0026(5) -0.0007(6) -0.0050(5)
O2 0.0313(7) 0.0436(6) 0.0318(6) 0.0099(5) -0.0045(6) -0.0058(5)
N 0.0399(8) 0.0319(7) 0.0279(7) 0.0000(6) -0.0098(7) 0.0025(6)
C1 0.0241(8) 0.0308(8) 0.0231(8) -0.0018(7) 0.0014(7) 0.0032(7)
C2 0.0271(8) 0.0395(9) 0.0253(8) -0.0024(7) 0.0023(8) 0.0011(7)
C3 0.0369(9) 0.0301(8) 0.0346(9) 0.0007(8) 0.0026(9) -0.0014(7)
C4 0.0395(10) 0.0391(10) 0.0408(10) 0.0071(8) -0.0050(9) 0.0071(8)
C5 0.0354(9) 0.0442(10) 0.0283(8) 0.0001(9) -0.0076(8) 0.0031(8)
C6 0.0253(9) 0.0327(9) 0.0267(8) -0.0027(7) 0.0000(8) 0.0040(7)
C7 0.0432(11) 0.0394(9) 0.0267(9) -0.0005(8) -0.0059(8) 0.0035(7)
C8 0.0297(9) 0.0359(9) 0.0263(8) -0.0044(8) 0.0014(8) 0.0011(7)
C9 0.0461(11) 0.0441(10) 0.0370(10) 0.0112(8) -0.0180(9) -0.0045(8)
C10 0.0467(11) 0.0488(11) 0.0347(10) 0.0033(9) -0.0119(9) -0.0059(9)
C11 0.0258(9) 0.0333(9) 0.0342(9) -0.0062(8) 0.0019(8) -0.0013(8)
C12 0.0432(11) 0.0382(10) 0.0361(10) -0.0038(8) -0.0113(9) 0.0066(8)
C13 0.0497(11) 0.0368(9) 0.0306(9) -0.0082(9) -0.0137(9) 0.0004(8)
C14 0.0415(11) 0.0500(11) 0.0628(13) 0.0093(9) -0.0033(10) -0.0051(10)
C15 0.0267(8) 0.0306(7) 0.0248(8) 0.0001(8) 0.0003(8) -0.0030(7)
C16 0.0368(10) 0.0356(9) 0.0312(9) -0.0032(9) -0.0025(9) 0.0044(8)
C17 0.0275(9) 0.0320(8) 0.0337(9) -0.0003(8) -0.0023(8) 0.0037(7)
C18 0.0304(10) 0.0337(9) 0.0386(10) 0.0016(8) 0.0010(8) -0.0005(7)
C19 0.0359(10) 0.0465(10) 0.0408(10) -0.0044(9) -0.0069(9) 0.0017(9)
C20 0.0816(17) 0.0393(11) 0.0818(15) -0.0179(12) -0.0386(14) 0.0011(11)
C21 0.0464(12) 0.0994(18) 0.0723(15) -0.0318(13) 0.0111(13) -0.0185(13)

loop_
_atom_type_symbol
_atom_type_description
_atom_type_scat_dispersion_real
_atom_type_scat_dispersion_imag
_atom_type_scat_source
C C 0.0033 0.0016 'International Tables Vol C Tables 4.2.6.8 and 6.1.1.4'
H H 0.0000 0.0000 'International Tables Vol C Tables 4.2.6.8 and 6.1.1.4'
N N 0.0061 0.0033 'International Tables Vol C Tables 4.2.6.8 and 6.1.1.4'
O O 0.0106 0.0060 'International Tables Vol C Tables 4.2.6.8 and 6.1.1.4'
F F 0.0171 0.0103 'International Tables Vol C Tables 4.2.6.8 and 6.1.1.4'
Cl Cl 0.1484 0.1585 'International Tables Vol C Tables 4.2.6.8 and 6.1.1.4'

loop_
_geom_angle_atom_site_label_1
_geom_angle_atom_site_label_2
_geom_angle_atom_site_label_3
_geom_angle
C11 O1 C14 117.17(13)
C15 O2 H2B 109.5
C6 N C7 122.80(12)
C6 N H0A 118.6
C7 N H0A 118.6
C2 C1 C6 119.12(14)
C2 C1 C15 117.70(13)
C6 C1 C15 123.18(13)
C3 C2 C1 121.49(14)
C3 C2 H2A 119.3
C1 C2 H2A 119.3
C4 C3 C2 119.92(14)
C4 C3 Cl 120.25(13)
C2 C3 Cl 119.81(12)
C3 C4 C5 119.96(15)
C3 C4 H4A 120.0
C5 C4 H4A 120.0
C4 C5 C6 121.71(15)
C4 C5 H5A 119.1
C6 C5 H5A 119.1
N C6 C5 119.73(14)
N C6 C1 122.46(14)
C5 C6 C1 117.80(14)
N C7 C8 113.44(13)
N C7 H7A 108.9
C8 C7 H7A 108.9
N C7 H7B 108.9
C8 C7 H7B 108.9
H7A C7 H7B 107.7
C13 C8 C9 116.86(14)
C13 C8 C7 125.05(15)
C9 C8 C7 118.05(15)
C10 C9 C8 122.13(16)
C10 C9 H9A 118.9
C8 C9 H9A 118.9
C9 C10 C11 119.65(16)
C9 C10 H10A 120.2
C11 C10 H10A 120.2
C12 C11 C10 120.23(15)
C12 C11 O1 124.44(14)
C10 C11 O1 115.33(14)
C11 C12 C13 119.28(15)
C11 C12 H12A 120.4
C13 C12 H12A 120.4
C8 C13 C12 121.81(15)
C8 C13 H13A 119.1
C12 C13 H13A 119.1
O1 C14 H14A 109.5
O1 C14 H14B 109.5
H14A C14 H14B 109.5
O1 C14 H14C 109.5
H14A C14 H14C 109.5
H14B C14 H14C 109.5
O2 C15 C17 110.16(12)
O2 C15 C1 109.34(11)
C17 C15 C1 113.01(12)
O2 C15 C16 106.76(12)
C17 C15 C16 107.23(12)
C1 C15 C16 110.14(12)
F2 C16 F3 106.82(13)
F2 C16 F1 107.11(14)
F3 C16 F1 107.48(13)
F2 C16 C15 112.00(13)
F3 C16 C15 111.38(14)
F1 C16 C15 111.76(13)
C18 C17 C15 175.12(16)
C17 C18 C19 179.06(18)
C18 C19 C20 121.87(15)
C18 C19 C21 119.69(15)
C20 C19 C21 59.26(13)
C18 C19 H19A 114.9
C20 C19 H19A 114.9
C21 C19 H19A 114.9
C21 C20 C19 60.39(12)
C21 C20 H20A 117.7
C19 C20 H20A 117.7
C21 C20 H20B 117.7
C19 C20 H20B 117.7
H20A C20 H20B 114.9
C20 C21 C19 60.35(14)
C20 C21 H21A 117.7
C19 C21 H21A 117.7
C20 C21 H21B 117.7
C19 C21 H21B 117.7
H21A C21 H21B 114.9

loop_
_geom_bond_atom_site_label_1
_geom_bond_atom_site_label_2
_geom_bond_distance
Cl C3 1.7375(15)
F1 C16 1.3321(18)
F2 C16 1.3317(19)
F3 C16 1.3311(18)
O1 C11 1.3901(18)
O1 C14 1.4327(19)
O2 C15 1.4097(16)
O2 H2B 0.8300
N C6 1.3771(18)
N C7 1.4323(18)
N H0A 0.8700
C1 C2 1.389(2)
C1 C6 1.411(2)
C1 C15 1.531(2)
C2 C3 1.379(2)
C2 H2A 0.9400
C3 C4 1.365(2)
C4 C5 1.378(2)
C4 H4A 0.9400
C5 C6 1.401(2)
C5 H5A 0.9400
C7 C8 1.505(2)
C7 H7A 0.9800
C7 H7B 0.9800
C8 C13 1.373(2)
C8 C9 1.383(2)
C9 C10 1.365(2)
C9 H9A 0.9400
C10 C11 1.374(2)
C10 H10A 0.9400
C11 C12 1.357(2)
C12 C13 1.392(2)
C12 H12A 0.9400
C13 H13A 0.9400
C14 H14A 0.9700
C14 H14B 0.9700
C14 H14C 0.9700
C15 C17 1.472(2)
C15 C16 1.540(2)
C17 C18 1.188(2)
C18 C19 1.442(2)
C19 C20 1.471(3)
C19 C21 1.471(3)
C19 H19A 0.9900
C20 C21 1.454(3)
C20 H20A 0.9800
C20 H20B 0.9800
C21 H21A 0.9800
C21 H21B 0.9800

loop_
_geom_hbond_atom_site_label_D
_geom_hbond_atom_site_label_H
_geom_hbond_atom_site_label_A
_geom_hbond_site_symmetry_A
_geom_hbond_distance_DH
_geom_hbond_distance_HA
_geom_hbond_distance_DA
_geom_hbond_angle_DHA
O2 H2B O1 4_545 0.83 1.92 2.7114(15) 158.6
N H0A O2 . 0.87 2.14 2.6620(17) 118.0
N H0A F2 . 0.87 2.44 2.9773(16) 120.6

loop_
_geom_torsion_atom_site_label_1
_geom_torsion_atom_site_label_2
_geom_torsion_atom_site_label_3
_geom_torsion_atom_site_label_4
_geom_torsion
C6 C1 C2 C3 -0.4(2)
C15 C1 C2 C3 178.93(13)
C1 C2 C3 C4 0.0(2)
C1 C2 C3 Cl -178.38(12)
C2 C3 C4 C5 0.4(2)
Cl C3 C4 C5 178.77(13)
C3 C4 C5 C6 -0.3(2)
C7 N C6 C5 13.6(2)
C7 N C6 C1 -167.77(15)
C4 C5 C6 N 178.61(15)
C4 C5 C6 C1 -0.1(2)
C2 C1 C6 N -178.20(14)
C15 C1 C6 N 2.5(2)
C2 C1 C6 C5 0.4(2)
C15 C1 C6 C5 -178.89(13)
C6 N C7 C8 177.15(14)
N C7 C8 C13 -8.4(2)
N C7 C8 C9 174.05(15)
C13 C8 C9 C10 -1.8(3)
C7 C8 C9 C10 175.92(16)
C8 C9 C10 C11 0.0(3)
C9 C10 C11 C12 1.5(2)
C9 C10 C11 O1 -178.54(15)
C14 O1 C11 C12 -11.1(2)
C14 O1 C11 C10 168.93(14)
C10 C11 C12 C13 -1.0(2)
O1 C11 C12 C13 178.99(14)
C9 C8 C13 C12 2.2(2)
C7 C8 C13 C12 -175.29(16)
C11 C12 C13 C8 -0.9(3)
C2 C1 C15 O2 -148.07(13)
C6 C1 C15 O2 31.26(18)
C2 C1 C15 C17 -24.99(18)
C6 C1 C15 C17 154.34(14)
C2 C1 C15 C16 94.91(16)
C6 C1 C15 C16 -85.76(17)
O2 C15 C16 F2 -61.54(16)
C17 C15 C16 F2 -179.58(13)
C1 C15 C16 F2 57.07(17)
O2 C15 C16 F3 58.03(16)
C17 C15 C16 F3 -60.02(16)
C1 C15 C16 F3 176.64(12)
O2 C15 C16 F1 178.27(12)
C17 C15 C16 F1 60.23(16)
C1 C15 C16 F1 -63.12(16)
C18 C19 C20 C21 -107.99(19)
C18 C19 C21 C20 111.60(19)

loop_
_cod_related_entry_id
_cod_related_entry_database
_cod_related_entry_code
1 ChemSpider 8020122
